data_9010666
loop_
_publ_author_name
'Topa, D.'
'Makovicky, E.'
'Balic-Zunic T'

_publ_section_title
;
 What is the reason for the doubled unit-cell volumes of
 copper-lead-rich pavonite homologues? The crystal structures of
 cupromakovickyite and makovickyite
;
_journal_name_full 'The Canadian Mineralogist'
_journal_page_first 515
_journal_page_last 523
_journal_paper_doi 10.3749/canmin.46.2.515
_journal_volume 46
_journal_year 2008
_chemical_compound_source 'Baita Bihor, Romania'
_chemical_formula_sum 'Ag0.52 Bi4.48 Cu2 Pb S9'
_chemical_name_mineral Cupromakovickyite
_space_group_IT_number 12
_symmetry_space_group_name_Hall '-C 2y'
_symmetry_space_group_name_H-M 'C 1 2/m 1'
_cell_angle_alpha 90
_cell_angle_beta 99.989
_cell_angle_gamma 90
_cell_length_a 13.405
_cell_length_b 4.016
_cell_length_c 29.949
_cell_formula_units_Z 4
_cell_volume 1587.848
_database_code_amcsd 0006187
_exptl_crystal_density_diffrn 6.757
_cod_original_formula_sum 'Bi4.48 Ag.52 Pb Cu2 S9'
_cod_database_code 9010666

loop_
_space_group_symop_operation_xyz
x,y,z
1/2+x,1/2+y,z
x,-y,z
1/2+x,1/2-y,z
-x,y,-z
1/2-x,1/2+y,-z
-x,-y,-z
1/2-x,1/2-y,-z

loop_
_atom_site_aniso_label
_atom_site_aniso_U_11
_atom_site_aniso_U_22
_atom_site_aniso_U_33
_atom_site_aniso_U_12
_atom_site_aniso_U_13
_atom_site_aniso_U_23
Bi1 0.01870 0.02220 0.02180 0.00000 0.00200 0.00000
Ag1 0.01870 0.02220 0.02180 0.00000 0.00200 0.00000
Bi2 0.01970 0.02090 0.01330 0.00000 0.00330 0.00000
Bi3 0.01790 0.02150 0.02540 0.00000 0.00280 0.00000
Ag3 0.01790 0.02150 0.02540 0.00000 0.00280 0.00000
Bi4 0.02070 0.02320 0.01700 0.00000 0.00290 0.00000
Ag4 0.02070 0.02320 0.01700 0.00000 0.00290 0.00000
Bi5 0.01540 0.02660 0.01790 0.00000 -0.00290 0.00000
Pb 0.03540 0.02290 0.03930 0.00000 0.01310 0.00000
Cu1 0.01700 0.03300 0.04000 0.00000 -0.00500 0.00000
Cu2 0.02100 0.02200 0.04000 0.00000 -0.00600 0.00000
S1 0.02300 0.02300 0.01500 0.00000 -0.00040 0.00000
S2 0.01400 0.02000 0.01700 0.00000 -0.00090 0.00000
S3 0.02100 0.01900 0.03500 0.00000 0.00030 0.00000
S4 0.01300 0.01600 0.03800 0.00000 0.00500 0.00000
S5 0.01700 0.01300 0.01500 0.00000 -0.01100 0.00000
S6 0.02500 0.02100 0.01900 0.00000 -0.00300 0.00000
S7 0.00800 0.01700 0.01500 0.00000 0.00200 0.00000
S8 0.01900 0.01800 0.01520 0.00000 0.00800 0.00000
S9 0.01200 0.01500 0.01000 0.00000 0.00200 0.00000
S10 0.01300 0.01900 0.01500 0.00000 0.00400 0.00000

loop_
_atom_site_label
_atom_site_fract_x
_atom_site_fract_y
_atom_site_fract_z
_atom_site_occupancy
_atom_site_U_iso_or_equiv
Bi1 0.34910 0.00000 0.46675 0.83400 0.02110
Ag1 0.34910 0.00000 0.46675 0.16600 0.02110
Bi2 0.44698 0.50000 0.09518 1.00000 0.01790
Bi3 0.64982 0.00000 0.03264 0.81200 0.02170
Ag3 0.64982 0.00000 0.03264 0.18800 0.02170
Bi4 0.55023 0.50000 0.40700 0.83400 0.02040
Ag4 0.55023 0.50000 0.40700 0.16600 0.02040
Bi5 0.23915 0.00000 0.19489 1.00000 0.02070
Pb 0.74078 0.00000 0.32562 1.00000 0.03170
Cu1 -0.01975 0.50000 0.21158 1.00000 0.03100
Cu2 0.45067 0.50000 0.27437 1.00000 0.02880
S1 0.50000 0.50000 0.00000 1.00000 0.02100
S2 0.40887 0.00000 0.38753 1.00000 0.01800
S3 0.29366 0.00000 0.06067 1.00000 0.02500
S4 0.20840 0.50000 0.43626 1.00000 0.02400
S5 0.59356 0.00000 0.11343 1.00000 0.01600
S6 0.50000 0.50000 0.50000 1.00000 0.02300
S7 0.14852 0.50000 0.23335 1.00000 0.01340
S8 0.40537 0.50000 0.17803 1.00000 0.01680
S9 0.36457 0.00000 0.27147 1.00000 0.01230
S10 0.59796 0.50000 0.32498 1.00000 0.01530

loop_
_cod_related_entry_id
_cod_related_entry_database
_cod_related_entry_code
1 AMCSD 0006187
